data_1572483
loop_
_publ_author_name
'Chen, Kaixin'
'Lin, Jie'
'Jing, Jing'
'Wang, Junda'
'Hu, Jiayu'
'Yi, Hong'
'Lei, Aiwen'
'Li, Jie'

_publ_section_title
;
 Cobalt-catalyzed conformationally restricted alkylarylation enables
 divergent access to Csp<sup>3</sup>-rich N-heterocycles.
;
_journal_issue 39
_journal_name_full 'Chemical science'
_journal_page_first 16250
_journal_page_last 16258
_journal_paper_doi 10.1039/d4sc04056b
_journal_volume 15
_journal_year 2024
_chemical_formula_moiety 'C22 H23 Cl F3 N O'
_chemical_formula_sum 'C22 H23 Cl F3 N O'
_chemical_formula_weight 409.86
_chemical_name_systematic
;
1-(4-chlorobenzyl)-3,3-difluoro-3a-(4-fluorobenzyl)octahydro-1H-indol-2-ol
;
_space_group_crystal_system monoclinic
_space_group_IT_number 14
_space_group_name_Hall '-P 2yn'
_space_group_name_H-M_alt 'P 1 21/n 1'
_atom_sites_solution_hydrogens mixed
_atom_sites_solution_primary direct
_atom_sites_solution_secondary difmap
_audit_creation_method SHELXL-2019/3
_audit_update_record
;
2024-02-02 deposited with the CCDC.	2024-09-03 downloaded from the CCDC.
;
_cell_angle_alpha 90
_cell_angle_beta 109.111(9)
_cell_angle_gamma 90
_cell_formula_units_Z 4
_cell_length_a 15.0621(14)
_cell_length_b 7.4049(8)
_cell_length_c 18.0353(15)
_cell_measurement_reflns_used 3538
_cell_measurement_temperature 220(2)
_cell_measurement_theta_max 30.0090
_cell_measurement_theta_min 2.3480
_cell_volume 1900.7(3)
_computing_cell_refinement 'CrysAlisPro 1.171.42.81a (Rigaku OD, 2023)'
_computing_data_collection 'CrysAlisPro 1.171.42.81a (Rigaku OD, 2023)'
_computing_data_reduction 'CrysAlisPro 1.171.42.81a (Rigaku OD, 2023)'
_computing_molecular_graphics
;
'ORTEP (M. N. Burnett, C. K. Johnson, ORTEP-III: Oak Ridge Thermal Ellipsoid
# Plot Program for Crystal Structure Illustrations, Oak Ridge National
# Laboratory Report ORNL-6895, 1996). Windows version (L. J. Farrugia, Univ.
# Glasgow) used --- SCHAKAL (E. Keller, University of  Freiburg (Breisgau),
# Germany, 1995)'
;
_computing_publication_material
;
PLATON (A. L. Spek, Acta Crystallogr, Sect. A, 1990, 46, C34, 1995 version).
# --- T.B.Cohen, Pure Appl. Chem. 1996,68,2339-2359 (atomic masses).
;
_computing_structure_refinement 'SHELXL-2019/2 (Sheldrick, 2019)'
_computing_structure_solution 'SHELXS-97 (Sheldrick, 1990)'
_diffrn_ambient_temperature 220(2)
_diffrn_detector_area_resol_mean 10.4471
_diffrn_measured_fraction_theta_full 0.999
_diffrn_measured_fraction_theta_max 0.999
_diffrn_measurement_device_type 'Xcalibur, Atlas, Gemini'
_diffrn_measurement_method '\w scans'
_diffrn_radiation_type MoK\a
_diffrn_radiation_wavelength 0.71073
_diffrn_reflns_av_R_equivalents 0.0430
_diffrn_reflns_av_unetI/netI 0.0596
_diffrn_reflns_Laue_measured_fraction_full 0.999
_diffrn_reflns_Laue_measured_fraction_max 0.999
_diffrn_reflns_limit_h_max 18
_diffrn_reflns_limit_h_min -16
_diffrn_reflns_limit_k_max 6
_diffrn_reflns_limit_k_min -9
_diffrn_reflns_limit_l_max 21
_diffrn_reflns_limit_l_min -22
_diffrn_reflns_number 9416
_diffrn_reflns_point_group_measured_fraction_full 0.999
_diffrn_reflns_point_group_measured_fraction_max 0.999
_diffrn_reflns_theta_full 25.242
_diffrn_reflns_theta_max 26.372
_diffrn_reflns_theta_min 2.144
_diffrn_source 'fine-focus sealed X-ray tube'
_exptl_absorpt_coefficient_mu 0.242
_exptl_absorpt_correction_T_max 1.00000
_exptl_absorpt_correction_T_min 0.22044
_exptl_absorpt_correction_type multi-scan
_exptl_absorpt_process_details
;
CrysAlisPro 1.171.42.81a (Rigaku Oxford Diffraction, 2023)
Empirical absorption correction using spherical harmonics,
implemented in SCALE3 ABSPACK scaling algorithm.
;
_exptl_crystal_colour colorless
_exptl_crystal_density_diffrn 1.432
_exptl_crystal_description block
_exptl_crystal_F_000 856
_exptl_crystal_size_max 0.600
_exptl_crystal_size_mid 0.300
_exptl_crystal_size_min 0.200
_refine_diff_density_max 0.310
_refine_diff_density_min -0.304
_refine_diff_density_rms 0.056
_refine_ls_extinction_method none
_refine_ls_goodness_of_fit_ref 1.038
_refine_ls_hydrogen_treatment mixed
_refine_ls_matrix_type full
_refine_ls_number_parameters 272
_refine_ls_number_reflns 3876
_refine_ls_number_restraints 0
_refine_ls_restrained_S_all 1.038
_refine_ls_R_factor_all 0.0796
_refine_ls_R_factor_gt 0.0538
_refine_ls_shift/su_max 0.000
_refine_ls_shift/su_mean 0.000
_refine_ls_structure_factor_coef Fsqd
_refine_ls_weighting_details 'w=1/[\s^2^(Fo^2^)+(0.0527P)^2^+0.4116P] where P=(Fo^2^+2Fc^2^)/3'
_refine_ls_weighting_scheme calc
_refine_ls_wR_factor_gt 0.1159
_refine_ls_wR_factor_ref 0.1345
_reflns_Friedel_coverage 0.000
_reflns_number_gt 2758
_reflns_number_total 3876
_reflns_threshold_expression 'I > 2\s(I)'
_cod_data_source_file d4sc04056b2.cif
_cod_data_source_block test1_CCDC1
_cod_depositor_comments 'Adding full bibliography for 1572482--1572485.cif.'
_cod_original_sg_symbol_H-M 'P 21/n'
_cod_database_code 1572483
_shelx_shelxl_version_number 2019/3
_shelx_space_group_comment
;
The symmetry employed for this shelxl refinement is uniquely defined
by the following loop, which should always be used as a source of
symmetry information in preference to the above space-group names.
They are only intended as comments.
;
_shelx_estimated_absorpt_t_min 0.868
_shelx_estimated_absorpt_t_max 0.953

loop_
_space_group_symop_operation_xyz
'x, y, z'
'-x+1/2, y+1/2, -z+1/2'
'-x, -y, -z'
'x-1/2, -y-1/2, z-1/2'

loop_
_atom_site_label
_atom_site_type_symbol
_atom_site_fract_x
_atom_site_fract_y
_atom_site_fract_z
_atom_site_U_iso_or_equiv
_atom_site_adp_type
_atom_site_occupancy
_atom_site_site_symmetry_order
_atom_site_calc_flag
_atom_site_refinement_flags_posn
_atom_site_refinement_flags_adp
_atom_site_refinement_flags_occupancy
_atom_site_disorder_assembly
_atom_site_disorder_group
F1 F 0.05180(11) 0.0905(2) 0.36175(8) 0.0520(5) Uani 1 1 d . . . . .
O1 O -0.02308(11) 0.2567(3) 0.49473(10) 0.0396(5) Uani 1 1 d . . . . .
Cl1 Cl 0.40339(4) -0.31920(11) 0.71109(4) 0.0481(2) Uani 1 1 d . . . . .
N1 N 0.12989(12) 0.3807(3) 0.51703(9) 0.0279(5) Uani 1 1 d . . . . .
C1 C 0.06035(15) 0.2443(4) 0.47808(12) 0.0297(5) Uani 1 1 d . . . . .
H1 H 0.0864(8) 0.133(3) 0.4955(5) 0.036 Uiso 1 1 calc R U . . .
C2 C 0.05298(15) 0.2606(4) 0.39157(12) 0.0307(6) Uani 1 1 d . . . . .
F3 F 0.01447(12) 0.2567(3) 0.00803(8) 0.0684(6) Uani 1 1 d . . . . .
C3 C 0.13565(14) 0.3762(4) 0.38659(11) 0.0270(5) Uani 1 1 d . . . . .
C4 C 0.10194(16) 0.5683(4) 0.35980(12) 0.0316(6) Uani 1 1 d . . . . .
H4A H 0.0700(5) 0.5675(4) 0.3040(9) 0.038 Uiso 1 1 calc R U . . .
H4B H 0.0573(7) 0.6050(7) 0.3848(4) 0.038 Uiso 1 1 calc R U . . .
C5 C 0.18134(17) 0.7057(4) 0.37866(13) 0.0389(6) Uani 1 1 d . . . . .
H5A H 0.1552(5) 0.828(2) 0.3595(4) 0.047 Uiso 1 1 calc R U . . .
H5B H 0.2270(9) 0.6715(7) 0.3510(5) 0.047 Uiso 1 1 calc R U . . .
H100 H -0.051(2) 0.368(5) 0.4816(16) 0.058 Uiso 1 1 d . U . . .
F2 F -0.03241(9) 0.3308(3) 0.34880(8) 0.0502(5) Uani 1 1 d . . . . .
C6 C 0.23208(17) 0.7124(4) 0.46707(13) 0.0397(6) Uani 1 1 d . . . . .
H6A H 0.2840(10) 0.8020(17) 0.4790(3) 0.048 Uiso 1 1 calc R U . . .
H6B H 0.1876(8) 0.7508(9) 0.4943(5) 0.048 Uiso 1 1 calc R U . . .
C7 C 0.27127(16) 0.5277(4) 0.49608(13) 0.0345(6) Uani 1 1 d . . . . .
H7A H 0.2992(5) 0.5321(4) 0.5530(9) 0.041 Uiso 1 1 calc R U . . .
H7B H 0.3212(8) 0.4998(6) 0.4746(3) 0.041 Uiso 1 1 calc R U . . .
C8 C 0.19915(14) 0.3753(4) 0.47453(11) 0.0283(5) Uani 1 1 d . . . . .
H8 H 0.2330(9) 0.258(3) 0.4860(3) 0.034 Uiso 1 1 calc R U . . .
C9 C 0.17021(16) 0.3535(4) 0.60334(12) 0.0316(6) Uani 1 1 d . . . . .
H9A H 0.1178(9) 0.3521(4) 0.6252(4) 0.038 Uiso 1 1 calc R U . . .
H9B H 0.2103(7) 0.4591(18) 0.6262(4) 0.038 Uiso 1 1 calc R U . . .
C10 C 0.22812(15) 0.1835(4) 0.63037(11) 0.0289(5) Uani 1 1 d . . . . .
C11 C 0.32450(16) 0.1840(4) 0.64303(13) 0.0382(6) Uani 1 1 d . . . . .
H11 H 0.3553(10) 0.296(3) 0.6348(3) 0.046 Uiso 1 1 calc R U . . .
C12 C 0.37754(17) 0.0295(4) 0.66691(13) 0.0399(7) Uani 1 1 d . . . . .
H12 H 0.4411(18) 0.0307(4) 0.6741(2) 0.048 Uiso 1 1 calc R U . . .
C13 C 0.33528(16) -0.1251(4) 0.67990(12) 0.0336(6) Uani 1 1 d . . . . .
C14 C 0.24086(16) -0.1293(4) 0.66995(13) 0.0360(6) Uani 1 1 d . . . . .
H14 H 0.2151(9) -0.227(3) 0.6794(3) 0.043 Uiso 1 1 calc R U . . .
C15 C 0.18774(16) 0.0248(4) 0.64468(12) 0.0326(6) Uani 1 1 d . . . . .
H15 H 0.1225(17) 0.0218(4) 0.6370(2) 0.039 Uiso 1 1 calc R U . . .
C16 C 0.19025(15) 0.2885(4) 0.33601(12) 0.0305(6) Uani 1 1 d . . . . .
H16A H 0.2484(11) 0.3533(12) 0.3458(2) 0.037 Uiso 1 1 calc R U . . .
H16B H 0.2060(3) 0.167(2) 0.3543(4) 0.037 Uiso 1 1 calc R U . . .
C17 C 0.14134(14) 0.2817(4) 0.24766(12) 0.0286(6) Uani 1 1 d . . . . .
C18 C 0.14455(16) 0.4279(4) 0.20025(13) 0.0353(6) Uani 1 1 d . . . . .
H18 H 0.1774(10) 0.536(3) 0.2239(7) 0.042 Uiso 1 1 calc R U . . .
C20 C 0.05667(17) 0.2650(5) 0.08734(13) 0.0436(7) Uani 1 1 d . . . . .
C22 C 0.09574(16) 0.1250(4) 0.21193(13) 0.0370(6) Uani 1 1 d . . . . .
H22 H 0.09414(17) 0.023(3) 0.2433(9) 0.044 Uiso 1 1 calc R U . . .
C21 C 0.05237(17) 0.1165(5) 0.13071(14) 0.0438(7) Uani 1 1 d . . . . .
H21 H 0.0206(10) 0.010(3) 0.1063(8) 0.053 Uiso 1 1 calc R U . . .
C19 C 0.10128(17) 0.4217(4) 0.11947(13) 0.0414(7) Uani 1 1 d . . . . .
H19 H 0.10258(18) 0.524(3) 0.0871(10) 0.050 Uiso 1 1 calc R U . . .

loop_
_atom_site_aniso_label
_atom_site_aniso_U_11
_atom_site_aniso_U_22
_atom_site_aniso_U_33
_atom_site_aniso_U_23
_atom_site_aniso_U_13
_atom_site_aniso_U_12
F1 0.0708(10) 0.0423(12) 0.0556(9) -0.0207(8) 0.0382(8) -0.0241(8)
O1 0.0323(9) 0.0474(14) 0.0437(9) -0.0015(9) 0.0189(7) -0.0037(9)
Cl1 0.0455(4) 0.0414(5) 0.0496(4) 0.0028(3) 0.0049(3) 0.0094(3)
N1 0.0265(9) 0.0336(13) 0.0232(9) -0.0005(8) 0.0075(7) -0.0031(9)
C1 0.0266(11) 0.0322(15) 0.0310(11) 0.0004(10) 0.0104(9) 0.0001(11)
C2 0.0264(11) 0.0337(16) 0.0303(11) -0.0038(10) 0.0071(9) -0.0014(11)
F3 0.0767(12) 0.0873(17) 0.0293(7) -0.0032(8) 0.0009(7) 0.0118(11)
C3 0.0264(11) 0.0314(15) 0.0241(10) 0.0010(10) 0.0096(9) 0.0022(10)
C4 0.0318(12) 0.0354(17) 0.0276(11) 0.0003(10) 0.0095(9) 0.0050(11)
C5 0.0465(15) 0.0315(17) 0.0410(13) 0.0039(12) 0.0175(11) -0.0005(13)
F2 0.0239(7) 0.0776(14) 0.0428(8) 0.0172(8) 0.0022(6) -0.0078(8)
C6 0.0445(14) 0.0390(18) 0.0393(13) -0.0080(12) 0.0189(11) -0.0132(13)
C7 0.0299(12) 0.0418(18) 0.0305(11) -0.0004(11) 0.0081(9) -0.0079(12)
C8 0.0237(11) 0.0341(16) 0.0264(11) 0.0038(10) 0.0075(9) 0.0010(11)
C9 0.0369(13) 0.0331(16) 0.0246(11) -0.0004(10) 0.0100(9) -0.0006(11)
C10 0.0295(12) 0.0336(16) 0.0213(10) 0.0008(10) 0.0054(8) -0.0017(11)
C11 0.0285(12) 0.0431(18) 0.0378(13) 0.0118(12) 0.0038(10) -0.0067(12)
C12 0.0249(12) 0.049(2) 0.0411(13) 0.0103(13) 0.0041(10) 0.0005(13)
C13 0.0352(13) 0.0353(17) 0.0261(11) 0.0029(10) 0.0041(9) 0.0029(12)
C14 0.0374(13) 0.0333(17) 0.0373(12) 0.0003(11) 0.0123(10) -0.0075(12)
C15 0.0285(12) 0.0374(17) 0.0336(12) 0.0008(11) 0.0124(9) -0.0049(12)
C16 0.0265(11) 0.0356(16) 0.0301(11) 0.0015(10) 0.0102(9) 0.0047(11)
C17 0.0243(11) 0.0343(16) 0.0305(11) -0.0022(10) 0.0133(9) 0.0047(10)
C18 0.0326(12) 0.0419(18) 0.0358(12) -0.0002(12) 0.0174(10) 0.0012(12)
C20 0.0397(14) 0.062(2) 0.0253(12) -0.0024(13) 0.0056(10) 0.0109(14)
C22 0.0380(13) 0.0409(18) 0.0330(12) -0.0024(12) 0.0129(10) 0.0008(12)
C21 0.0389(14) 0.054(2) 0.0376(13) -0.0102(13) 0.0110(11) -0.0025(14)
C19 0.0441(15) 0.050(2) 0.0326(12) 0.0084(13) 0.0159(11) 0.0102(14)

loop_
_atom_type_symbol
_atom_type_description
_atom_type_scat_dispersion_real
_atom_type_scat_dispersion_imag
_atom_type_scat_source
C C 0.0033 0.0016 'International Tables Vol C Tables 4.2.6.8 and 6.1.1.4'
H H 0.0000 0.0000 'International Tables Vol C Tables 4.2.6.8 and 6.1.1.4'
N N 0.0061 0.0033 'International Tables Vol C Tables 4.2.6.8 and 6.1.1.4'
O O 0.0106 0.0060 'International Tables Vol C Tables 4.2.6.8 and 6.1.1.4'
Cl Cl 0.1484 0.1585 'International Tables Vol C Tables 4.2.6.8 and 6.1.1.4'
F F 0.0171 0.0103 'International Tables Vol C Tables 4.2.6.8 and 6.1.1.4'

loop_
_geom_angle_atom_site_label_1
_geom_angle_atom_site_label_2
_geom_angle_atom_site_label_3
_geom_angle
_geom_angle_site_symmetry_1
_geom_angle_site_symmetry_3
_geom_angle_publ_flag
C1 O1 H100 111.7(19) . . ?
C1 N1 C8 104.35(17) . . ?
C1 N1 C9 113.12(18) . . ?
C8 N1 C9 114.94(16) . . ?
O1 C1 N1 114.1(2) . . ?
O1 C1 C2 116.52(17) . . ?
N1 C1 C2 103.71(18) . . ?
O1 C1 H1 107.3 . . ?
N1 C1 H1 107.3 . . ?
C2 C1 H1 107.3 . . ?
F1 C2 F2 103.87(17) . . ?
F1 C2 C1 108.4(2) . . ?
F2 C2 C1 110.21(17) . . ?
F1 C2 C3 113.35(18) . . ?
F2 C2 C3 112.6(2) . . ?
C1 C2 C3 108.25(17) . . ?
C4 C3 C2 110.11(18) . . ?
C4 C3 C16 112.72(18) . . ?
C2 C3 C16 113.3(2) . . ?
C4 C3 C8 110.7(2) . . ?
C2 C3 C8 100.17(16) . . ?
C16 C3 C8 109.16(17) . . ?
C5 C4 C3 113.26(19) . . ?
C5 C4 H4A 108.9 . . ?
C3 C4 H4A 108.9 . . ?
C5 C4 H4B 108.9 . . ?
C3 C4 H4B 108.9 . . ?
H4A C4 H4B 107.7 . . ?
C4 C5 C6 110.1(2) . . ?
C4 C5 H5A 109.6 . . ?
C6 C5 H5A 109.6 . . ?
C4 C5 H5B 109.6 . . ?
C6 C5 H5B 109.6 . . ?
H5A C5 H5B 108.2 . . ?
C7 C6 C5 109.7(2) . . ?
C7 C6 H6A 109.7 . . ?
C5 C6 H6A 109.7 . . ?
C7 C6 H6B 109.7 . . ?
C5 C6 H6B 109.7 . . ?
H6A C6 H6B 108.2 . . ?
C6 C7 C8 114.6(2) . . ?
C6 C7 H7A 108.6 . . ?
C8 C7 H7A 108.6 . . ?
C6 C7 H7B 108.6 . . ?
C8 C7 H7B 108.6 . . ?
H7A C7 H7B 107.6 . . ?
N1 C8 C7 114.2(2) . . ?
N1 C8 C3 102.95(15) . . ?
C7 C8 C3 113.81(19) . . ?
N1 C8 H8 108.5 . . ?
C7 C8 H8 108.5 . . ?
C3 C8 H8 108.5 . . ?
N1 C9 C10 116.31(19) . . ?
N1 C9 H9A 108.2 . . ?
C10 C9 H9A 108.2 . . ?
N1 C9 H9B 108.2 . . ?
C10 C9 H9B 108.2 . . ?
H9A C9 H9B 107.4 . . ?
C15 C10 C11 118.0(2) . . ?
C15 C10 C9 121.5(2) . . ?
C11 C10 C9 120.6(2) . . ?
C12 C11 C10 120.9(3) . . ?
C12 C11 H11 119.5 . . ?
C10 C11 H11 119.5 . . ?
C13 C12 C11 119.5(2) . . ?
C13 C12 H12 120.2 . . ?
C11 C12 H12 120.2 . . ?
C12 C13 C14 121.1(3) . . ?
C12 C13 Cl1 119.12(19) . . ?
C14 C13 Cl1 119.8(2) . . ?
C13 C14 C15 119.2(3) . . ?
C13 C14 H14 120.4 . . ?
C15 C14 H14 120.4 . . ?
C14 C15 C10 121.3(2) . . ?
C14 C15 H15 119.4 . . ?
C10 C15 H15 119.4 . . ?
C17 C16 C3 117.40(18) . . ?
C17 C16 H16A 108.0 . . ?
C3 C16 H16A 108.0 . . ?
C17 C16 H16B 108.0 . . ?
C3 C16 H16B 108.0 . . ?
H16A C16 H16B 107.2 . . ?
C18 C17 C22 118.4(2) . . ?
C18 C17 C16 121.0(2) . . ?
C22 C17 C16 120.5(2) . . ?
C19 C18 C17 121.4(3) . . ?
C19 C18 H18 119.3 . . ?
C17 C18 H18 119.3 . . ?
C21 C20 F3 118.2(3) . . ?
C21 C20 C19 123.3(2) . . ?
F3 C20 C19 118.5(3) . . ?
C17 C22 C21 120.9(3) . . ?
C17 C22 H22 119.6 . . ?
C21 C22 H22 119.6 . . ?
C20 C21 C22 118.1(3) . . ?
C20 C21 H21 120.9 . . ?
C22 C21 H21 120.9 . . ?
C20 C19 C18 117.9(3) . . ?
C20 C19 H19 121.0 . . ?
C18 C19 H19 121.0 . . ?

loop_
_geom_bond_atom_site_label_1
_geom_bond_atom_site_label_2
_geom_bond_distance
_geom_bond_site_symmetry_2
_geom_bond_publ_flag
F1 C2 1.367(3) . ?
O1 C1 1.387(3) . ?
O1 H100 0.92(3) . ?
Cl1 C13 1.748(3) . ?
N1 C1 1.459(3) . ?
N1 C8 1.483(3) . ?
N1 C9 1.488(2) . ?
C1 C2 1.532(3) . ?
C1 H1 0.93(3) . ?
C2 F2 1.368(3) . ?
C2 C3 1.538(3) . ?
F3 C20 1.363(3) . ?
C3 C4 1.534(3) . ?
C3 C16 1.556(3) . ?
C3 C8 1.561(3) . ?
C4 C5 1.522(4) . ?
C4 H4A 0.963(15) . ?
C4 H4B 0.963(15) . ?
C5 C6 1.527(3) . ?
C5 H5A 1.005(18) . ?
C5 H5B 1.005(18) . ?
C6 C7 1.513(4) . ?
C6 H6A 0.994(18) . ?
C6 H6B 0.994(18) . ?
C7 C8 1.526(3) . ?
C7 H7A 0.974(15) . ?
C7 H7B 0.974(15) . ?
C8 H8 0.99(3) . ?
C9 C10 1.518(3) . ?
C9 H9A 0.992(16) . ?
C9 H9B 0.992(17) . ?
C10 C15 1.386(4) . ?
C10 C11 1.394(3) . ?
C11 C12 1.381(4) . ?
C11 H11 0.99(3) . ?
C12 C13 1.367(4) . ?
C12 H12 0.92(2) . ?
C13 C14 1.374(3) . ?
C14 C15 1.382(4) . ?
C14 H14 0.86(3) . ?
C15 H15 0.95(2) . ?
C16 C17 1.522(3) . ?
C16 H16A 0.963(17) . ?
C16 H16B 0.963(17) . ?
C17 C18 1.390(4) . ?
C17 C22 1.394(4) . ?
C18 C19 1.388(3) . ?
C18 H18 0.96(3) . ?
C20 C21 1.363(4) . ?
C20 C19 1.370(4) . ?
C22 C21 1.396(3) . ?
C22 H22 0.95(3) . ?
C21 H21 0.95(3) . ?
C19 H19 0.96(3) . ?

loop_
_geom_torsion_atom_site_label_1
_geom_torsion_atom_site_label_2
_geom_torsion_atom_site_label_3
_geom_torsion_atom_site_label_4
_geom_torsion
_geom_torsion_site_symmetry_1
_geom_torsion_site_symmetry_2
_geom_torsion_site_symmetry_3
_geom_torsion_site_symmetry_4
_geom_torsion_publ_flag
C8 N1 C1 O1 -164.55(19) . . . . ?
C9 N1 C1 O1 69.8(3) . . . . ?
C8 N1 C1 C2 -36.8(2) . . . . ?
C9 N1 C1 C2 -162.39(18) . . . . ?
O1 C1 C2 F1 -97.4(2) . . . . ?
N1 C1 C2 F1 136.35(19) . . . . ?
O1 C1 C2 F2 15.7(3) . . . . ?
N1 C1 C2 F2 -110.6(2) . . . . ?
O1 C1 C2 C3 139.3(2) . . . . ?
N1 C1 C2 C3 13.0(3) . . . . ?
F1 C2 C3 C4 137.28(19) . . . . ?
F2 C2 C3 C4 19.7(2) . . . . ?
C1 C2 C3 C4 -102.4(2) . . . . ?
F1 C2 C3 C16 10.0(3) . . . . ?
F2 C2 C3 C16 -107.6(2) . . . . ?
C1 C2 C3 C16 130.3(2) . . . . ?
F1 C2 C3 C8 -106.1(2) . . . . ?
F2 C2 C3 C8 136.32(19) . . . . ?
C1 C2 C3 C8 14.2(3) . . . . ?
C2 C3 C4 C5 161.00(18) . . . . ?
C16 C3 C4 C5 -71.4(2) . . . . ?
C8 C3 C4 C5 51.2(2) . . . . ?
C3 C4 C5 C6 -59.7(3) . . . . ?
C4 C5 C6 C7 59.1(3) . . . . ?
C5 C6 C7 C8 -54.2(2) . . . . ?
C1 N1 C8 C7 170.7(2) . . . . ?
C9 N1 C8 C7 -64.8(3) . . . . ?
C1 N1 C8 C3 46.8(2) . . . . ?
C9 N1 C8 C3 171.3(2) . . . . ?
C6 C7 C8 N1 -70.4(2) . . . . ?
C6 C7 C8 C3 47.4(3) . . . . ?
C4 C3 C8 N1 80.0(2) . . . . ?
C2 C3 C8 N1 -36.2(2) . . . . ?
C16 C3 C8 N1 -155.3(2) . . . . ?
C4 C3 C8 C7 -44.2(2) . . . . ?
C2 C3 C8 C7 -160.4(2) . . . . ?
C16 C3 C8 C7 80.5(3) . . . . ?
C1 N1 C9 C10 65.1(2) . . . . ?
C8 N1 C9 C10 -54.6(3) . . . . ?
N1 C9 C10 C15 -91.9(2) . . . . ?
N1 C9 C10 C11 89.4(3) . . . . ?
C15 C10 C11 C12 1.8(3) . . . . ?
C9 C10 C11 C12 -179.4(2) . . . . ?
C10 C11 C12 C13 -1.4(4) . . . . ?
C11 C12 C13 C14 -0.3(4) . . . . ?
C11 C12 C13 Cl1 -179.35(18) . . . . ?
C12 C13 C14 C15 1.5(3) . . . . ?
Cl1 C13 C14 C15 -179.50(17) . . . . ?
C13 C14 C15 C10 -1.0(3) . . . . ?
C11 C10 C15 C14 -0.7(3) . . . . ?
C9 C10 C15 C14 -179.42(19) . . . . ?
C4 C3 C16 C17 -54.7(3) . . . . ?
C2 C3 C16 C17 71.2(3) . . . . ?
C8 C3 C16 C17 -178.1(2) . . . . ?
C3 C16 C17 C18 84.7(3) . . . . ?
C3 C16 C17 C22 -98.2(3) . . . . ?
C22 C17 C18 C19 1.9(3) . . . . ?
C16 C17 C18 C19 179.0(2) . . . . ?
C18 C17 C22 C21 -1.5(3) . . . . ?
C16 C17 C22 C21 -178.7(2) . . . . ?
F3 C20 C21 C22 179.9(2) . . . . ?
C19 C20 C21 C22 0.0(4) . . . . ?
C17 C22 C21 C20 0.6(4) . . . . ?
C21 C20 C19 C18 0.4(4) . . . . ?
F3 C20 C19 C18 -179.5(2) . . . . ?
C17 C18 C19 C20 -1.3(3) . . . . ?
